data_7038668
loop_
_publ_author_name
'Wang, Xiaoping'
'Li, Jiancheng'
'Chen, Shimin'
'Liu, Weiping'
'Ye, Qingsong'
'Zhu, Hongping'

_publ_section_title
;
 Aryl(silyl)amino group stabilized hydridosilanediols: synthesis and
 characterization and use for preparation of alumino(hydrido)siloxanes.
;
_journal_issue 15
_journal_name_full 'Dalton transactions (Cambridge, England : 2003)'
_journal_page_first 6709
_journal_page_last 6717
_journal_paper_doi 10.1039/c6dt00059b
_journal_volume 45
_journal_year 2016
_chemical_formula_sum 'C17 H25 N O2 Si2'
_chemical_formula_weight 331.56
_chemical_name_systematic
; 
 ? 
;
_space_group_IT_number 2
_symmetry_cell_setting triclinic
_symmetry_space_group_name_Hall '-P 1'
_symmetry_space_group_name_H-M 'P -1'
_atom_sites_solution_hydrogens geom
_atom_sites_solution_primary direct
_atom_sites_solution_secondary difmap
_audit_block_doi 10.5517/cc1kf505
_audit_creation_method SHELXL-97
_audit_update_record
;
2015-12-15 deposited with the CCDC.
2016-03-01 downloaded from the CCDC.
;
_cell_angle_alpha 109.295(7)
_cell_angle_beta 106.762(6)
_cell_angle_gamma 97.856(6)
_cell_formula_units_Z 4
_cell_length_a 10.4955(7)
_cell_length_b 12.9201(11)
_cell_length_c 16.0791(11)
_cell_measurement_reflns_used 2409
_cell_measurement_temperature 173(2)
_cell_measurement_theta_max 26.4540
_cell_measurement_theta_min 3.5500
_cell_volume 1904.4(3)
_computing_cell_refinement CrysAlisPro
_computing_data_collection CrysAlisPro
_computing_data_reduction CrysAlisPro
_computing_molecular_graphics 'Bruker SHELXTL'
_computing_publication_material 'Bruker SHELXTL'
_computing_structure_refinement 'SHELXL-97 (Sheldrick, 1997)'
_computing_structure_solution 'SHELXS-97 (Sheldrick, 1990)'
_diffrn_ambient_temperature 173(2)
_diffrn_detector_area_resol_mean 16.1093
_diffrn_measured_fraction_theta_full 0.993
_diffrn_measured_fraction_theta_max 0.993
_diffrn_measurement_device_type 'Xcalibur, Sapphire3, Gemini ultra'
_diffrn_measurement_method 'phi and omega scans'
_diffrn_radiation_monochromator graphite
_diffrn_radiation_source 'Enhanced (Mo) X-ray Source'
_diffrn_radiation_type MoK\a
_diffrn_radiation_wavelength 0.71073
_diffrn_reflns_av_R_equivalents 0.0250
_diffrn_reflns_av_sigmaI/netI 0.0568
_diffrn_reflns_limit_h_max 12
_diffrn_reflns_limit_h_min -12
_diffrn_reflns_limit_k_max 15
_diffrn_reflns_limit_k_min -8
_diffrn_reflns_limit_l_max 19
_diffrn_reflns_limit_l_min -19
_diffrn_reflns_number 11293
_diffrn_reflns_theta_full 26.00
_diffrn_reflns_theta_max 26.00
_diffrn_reflns_theta_min 3.04
_exptl_absorpt_coefficient_mu 0.192
_exptl_absorpt_correction_T_max 0.9625
_exptl_absorpt_correction_T_min 0.9270
_exptl_absorpt_correction_type multi-scan
_exptl_absorpt_process_details empirical
_exptl_crystal_colour colorless
_exptl_crystal_density_diffrn 1.156
_exptl_crystal_density_meas ?
_exptl_crystal_density_method 'not measured'
_exptl_crystal_description block
_exptl_crystal_F_000 712
_exptl_crystal_size_max 0.40
_exptl_crystal_size_mid 0.30
_exptl_crystal_size_min 0.20
_refine_diff_density_max 0.357
_refine_diff_density_min -0.287
_refine_diff_density_rms 0.050
_refine_ls_extinction_method none
_refine_ls_goodness_of_fit_ref 1.024
_refine_ls_hydrogen_treatment mixed
_refine_ls_matrix_type full
_refine_ls_number_parameters 458
_refine_ls_number_reflns 7416
_refine_ls_number_restraints 4
_refine_ls_restrained_S_all 1.040
_refine_ls_R_factor_all 0.0716
_refine_ls_R_factor_gt 0.0512
_refine_ls_shift/su_max 0.001
_refine_ls_shift/su_mean 0.000
_refine_ls_structure_factor_coef Fsqd
_refine_ls_weighting_details 'calc w=1/[\s^2^(Fo^2^)+(0.0495P)^2^+0.5909P] where P=(Fo^2^+2Fc^2^)/3'
_refine_ls_weighting_scheme calc
_refine_ls_wR_factor_gt 0.1120
_refine_ls_wR_factor_ref 0.1214
_reflns_number_gt 5710
_reflns_number_total 7416
_reflns_threshold_expression >2sigma(I)
_cod_data_source_file c6dt00059b2.cif
_cod_data_source_block compound_6
_cod_depositor_comments
;
The following automatic conversions were performed:

'_symmetry_cell_setting' value 'Triclinic' changed to 'triclinic'
according to
/usr/data/users/saulius/crontab/automatic-downloads/rss-feeds/RSC/lib/dictionaries/cif_core.dic
dictionary named 'cif_core.dic' version 2.4.2 from 2011-04-26.

'_exptl_crystal_density_meas' value 'not measured' was changed to '?'
- the value is perceived as not measured.

Automatic conversion script
Id: cif_fix_values 4268 2015-11-12 08:31:59Z antanas 

 Adding full bibliography for 7038667--7038671.cif.
;
_cod_original_cell_volume 1904.4(2)
_cod_original_sg_symbol_H-M P-1
_cod_database_code 7038668

loop_
_symmetry_equiv_pos_as_xyz
'x, y, z'
'-x, -y, -z'

loop_
_atom_site_label
_atom_site_type_symbol
_atom_site_fract_x
_atom_site_fract_y
_atom_site_fract_z
_atom_site_U_iso_or_equiv
_atom_site_adp_type
_atom_site_occupancy
_atom_site_symmetry_multiplicity
_atom_site_calc_flag
_atom_site_refinement_flags
_atom_site_disorder_assembly
_atom_site_disorder_group
Si1 Si 0.57920(6) -0.95049(6) 0.16150(4) 0.02416(16) Uani 1 1 d . . .
Si2 Si 0.47323(7) -1.16531(6) 0.19688(5) 0.03088(17) Uani 1 1 d . . .
Si3 Si 0.09987(6) -0.89021(6) 0.16535(4) 0.02535(16) Uani 1 1 d . . .
Si4 Si 0.16201(7) -0.65903(6) 0.15573(5) 0.03268(18) Uani 1 1 d . . .
O1 O 0.41998(16) -0.97566(16) 0.09453(12) 0.0334(4) Uani 1 1 d D . .
H1A H 0.393(3) -1.005(3) 0.0376(18) 0.050 Uiso 1 1 d D . .
O2 O 0.67019(16) -0.95253(16) 0.09407(12) 0.0345(4) Uani 1 1 d D . .
H2 H 0.751(3) -0.939(3) 0.116(2) 0.052 Uiso 1 1 d D . .
O3 O -0.06429(16) -0.94359(15) 0.10323(12) 0.0355(4) Uani 1 1 d D . .
H3A H -0.096(3) -0.979(2) 0.0419(19) 0.053 Uiso 1 1 d D . .
O4 O 0.17168(16) -0.93446(15) 0.08654(12) 0.0343(4) Uani 1 1 d D . .
H4 H 0.248(3) -0.938(3) 0.105(2) 0.051 Uiso 1 1 d D . .
N1 N 0.59714(18) -1.04991(16) 0.20980(13) 0.0261(4) Uani 1 1 d . A .
N2 N 0.14818(18) -0.74533(16) 0.21870(13) 0.0261(4) Uani 1 1 d . . .
C1 C 0.5530(3) -1.2220(3) 0.2862(2) 0.0502(8) Uani 1 1 d . A .
H1B H 0.5815 -1.1627 0.3495 0.075 Uiso 1 1 calc R . .
H1C H 0.6335 -1.2460 0.2756 0.075 Uiso 1 1 calc R . .
H1D H 0.4858 -1.2870 0.2804 0.075 Uiso 1 1 calc R . .
C2 C 0.3196(3) -1.1204(3) 0.2159(2) 0.0561(8) Uani 1 1 d . A .
H2B H 0.3482 -1.0579 0.2776 0.084 Uiso 1 1 calc R . .
H2C H 0.2550 -1.1846 0.2136 0.084 Uiso 1 1 calc R . .
H2D H 0.2748 -1.0951 0.1664 0.084 Uiso 1 1 calc R . .
C3 C 0.4212(6) -1.2899(3) 0.0735(4) 0.035(3) Uani 0.472(6) 1 d PG A 2
C4 C 0.3794(7) -1.2671(4) -0.0074(5) 0.0285(19) Uani 0.472(6) 1 d PG A 2
H4A H 0.3742 -1.1925 -0.0025 0.034 Uiso 0.472(6) 1 calc PR A 2
C5 C 0.3453(6) -1.3533(6) -0.0956(4) 0.034(3) Uani 0.472(6) 1 d PG A 2
H5A H 0.3167 -1.3377 -0.1509 0.040 Uiso 0.472(6) 1 calc PR A 2
C6 C 0.3529(5) -1.4623(5) -0.1028(3) 0.045(2) Uani 0.472(6) 1 d PG A 2
H6A H 0.3296 -1.5212 -0.1630 0.054 Uiso 0.472(6) 1 calc PR A 2
C7 C 0.3947(6) -1.4851(3) -0.0218(3) 0.057(2) Uani 0.472(6) 1 d PG A 2
H7A H 0.3999 -1.5596 -0.0268 0.069 Uiso 0.472(6) 1 calc PR A 2
C8 C 0.4289(6) -1.3989(4) 0.0663(3) 0.0482(19) Uani 0.472(6) 1 d PG A 2
H8A H 0.4574 -1.4145 0.1216 0.058 Uiso 0.472(6) 1 calc PR A 2
C3A C 0.4056(5) -1.2774(3) 0.0757(4) 0.031(2) Uani 0.528(6) 1 d PG A 1
C4A C 0.4246(6) -1.2598(4) -0.0011(5) 0.033(2) Uani 0.528(6) 1 d PG A 1
H4AA H 0.4760 -1.1883 0.0073 0.039 Uiso 0.528(6) 1 calc PR A 1
C5A C 0.3682(6) -1.3468(6) -0.0902(4) 0.047(3) Uani 0.528(6) 1 d PG A 1
H5AA H 0.3811 -1.3348 -0.1427 0.057 Uiso 0.528(6) 1 calc PR A 1
C6A C 0.2928(5) -1.4514(5) -0.1025(3) 0.055(2) Uani 0.528(6) 1 d PG A 1
H6AA H 0.2543 -1.5109 -0.1635 0.066 Uiso 0.528(6) 1 calc PR A 1
C7A C 0.2739(5) -1.4690(3) -0.0257(3) 0.063(2) Uani 0.528(6) 1 d PG A 1
H7AA H 0.2224 -1.5405 -0.0341 0.076 Uiso 0.528(6) 1 calc PR A 1
C8A C 0.3303(5) -1.3820(4) 0.0634(3) 0.0495(17) Uani 0.528(6) 1 d PG A 1
H8AA H 0.3174 -1.3941 0.1159 0.059 Uiso 0.528(6) 1 calc PR A 1
C11 C 0.7403(2) -1.0264(2) 0.27153(16) 0.0270(5) Uani 1 1 d . . .
C12 C 0.7876(3) -0.9446(2) 0.36298(17) 0.0342(6) Uani 1 1 d . A .
C15 C 0.9669(2) -1.0559(2) 0.29614(18) 0.0336(6) Uani 1 1 d . . .
H15A H 1.0276 -1.0961 0.2739 0.040 Uiso 1 1 calc R A .
C13 C 0.9274(3) -0.9167(2) 0.41799(18) 0.0399(6) Uani 1 1 d . . .
H13A H 0.9605 -0.8591 0.4797 0.048 Uiso 1 1 calc R A .
C14 C 1.0186(3) -0.9705(2) 0.38525(19) 0.0369(6) Uani 1 1 d . A .
C16 C 0.8295(2) -1.0856(2) 0.23748(17) 0.0290(5) Uani 1 1 d . A .
C17 C 0.6924(3) -0.8859(3) 0.40527(19) 0.0519(8) Uani 1 1 d . . .
H17A H 0.7062 -0.8895 0.4671 0.078 Uiso 1 1 calc R A .
H17B H 0.5967 -0.9239 0.3635 0.078 Uiso 1 1 calc R . .
H17C H 0.7128 -0.8064 0.4126 0.078 Uiso 1 1 calc R . .
C18 C 1.1703(3) -0.9345(3) 0.4447(2) 0.0553(8) Uani 1 1 d . . .
H18A H 1.2131 -0.9958 0.4224 0.083 Uiso 1 1 calc R A .
H18B H 1.1813 -0.9179 0.5108 0.083 Uiso 1 1 calc R . .
H18C H 1.2147 -0.8664 0.4393 0.083 Uiso 1 1 calc R . .
C19 C 0.7814(3) -1.1774(2) 0.14051(18) 0.0377(6) Uani 1 1 d . . .
H19A H 0.7375 -1.1480 0.0937 0.057 Uiso 1 1 calc R A .
H19B H 0.7150 -1.2417 0.1365 0.057 Uiso 1 1 calc R . .
H19C H 0.8604 -1.2026 0.1280 0.057 Uiso 1 1 calc R . .
C31 C 0.3269(3) -0.6494(3) 0.1338(2) 0.0526(8) Uani 1 1 d . . .
H31A H 0.4037 -0.6059 0.1935 0.079 Uiso 1 1 calc R . .
H31B H 0.3257 -0.6114 0.0900 0.079 Uiso 1 1 calc R . .
H31C H 0.3382 -0.7259 0.1062 0.079 Uiso 1 1 calc R . .
C32 C 0.0162(3) -0.7213(2) 0.04043(18) 0.0474(7) Uani 1 1 d . . .
H32A H 0.0204 -0.7978 0.0045 0.071 Uiso 1 1 calc R . .
H32B H 0.0228 -0.6736 0.0047 0.071 Uiso 1 1 calc R . .
H32C H -0.0711 -0.7254 0.0514 0.071 Uiso 1 1 calc R . .
C33 C 0.1564(3) -0.5127(2) 0.22633(18) 0.0372(6) Uani 1 1 d . . .
C34 C 0.0495(4) -0.4669(3) 0.1956(2) 0.0648(10) Uani 1 1 d . . .
H34A H -0.0233 -0.5110 0.1373 0.078 Uiso 1 1 calc R . .
C35 C 0.0451(4) -0.3587(3) 0.2474(3) 0.0766(12) Uani 1 1 d . . .
H35A H -0.0299 -0.3298 0.2242 0.092 Uiso 1 1 calc R . .
C36 C 0.1481(4) -0.2935(3) 0.3316(2) 0.0619(9) Uani 1 1 d . . .
H36A H 0.1444 -0.2199 0.3678 0.074 Uiso 1 1 calc R . .
C37 C 0.2572(4) -0.3357(3) 0.3632(2) 0.0599(9) Uani 1 1 d . . .
H37A H 0.3305 -0.2905 0.4209 0.072 Uiso 1 1 calc R . .
C38 C 0.2606(3) -0.4438(2) 0.3113(2) 0.0503(7) Uani 1 1 d . . .
H38A H 0.3366 -0.4718 0.3346 0.060 Uiso 1 1 calc R . .
C41 C 0.1792(2) -0.69667(19) 0.31998(16) 0.0272(5) Uani 1 1 d . . .
C42 C 0.0764(2) -0.6679(2) 0.35539(17) 0.0325(6) Uani 1 1 d . . .
C43 C 0.1089(3) -0.6212(2) 0.45272(19) 0.0430(7) Uani 1 1 d . . .
H43A H 0.0386 -0.6022 0.4766 0.052 Uiso 1 1 calc R . .
C44 C 0.2397(3) -0.6017(2) 0.51575(18) 0.0470(7) Uani 1 1 d . . .
C45 C 0.3392(3) -0.6312(2) 0.47904(19) 0.0485(7) Uani 1 1 d . . .
H45A H 0.4299 -0.6180 0.5213 0.058 Uiso 1 1 calc R . .
C46 C 0.3120(3) -0.6792(2) 0.38299(18) 0.0364(6) Uani 1 1 d . . .
C47 C -0.0687(3) -0.6886(3) 0.2902(2) 0.0512(8) Uani 1 1 d . . .
H47A H -0.0686 -0.6448 0.2507 0.077 Uiso 1 1 calc R . .
H47B H -0.1264 -0.6650 0.3275 0.077 Uiso 1 1 calc R . .
H47C H -0.1053 -0.7696 0.2499 0.077 Uiso 1 1 calc R . .
C48 C 0.2713(4) -0.5518(3) 0.6213(2) 0.0778(12) Uani 1 1 d . . .
H48A H 0.3494 -0.5756 0.6531 0.117 Uiso 1 1 calc R . .
H48B H 0.1905 -0.5787 0.6348 0.117 Uiso 1 1 calc R . .
H48C H 0.2942 -0.4688 0.6443 0.117 Uiso 1 1 calc R . .
C49 C 0.4247(3) -0.7141(3) 0.3479(2) 0.0563(9) Uani 1 1 d . . .
H49A H 0.4303 -0.6837 0.3004 0.084 Uiso 1 1 calc R . .
H49B H 0.4039 -0.7971 0.3197 0.084 Uiso 1 1 calc R . .
H49C H 0.5128 -0.6842 0.4008 0.084 Uiso 1 1 calc R . .
H1 H 0.617(2) -0.8414(19) 0.2313(16) 0.029(6) Uiso 1 1 d . . .
H3 H 0.142(2) -0.9319(18) 0.2343(15) 0.020(5) Uiso 1 1 d . . .

loop_
_atom_site_aniso_label
_atom_site_aniso_U_11
_atom_site_aniso_U_22
_atom_site_aniso_U_33
_atom_site_aniso_U_23
_atom_site_aniso_U_13
_atom_site_aniso_U_12
Si1 0.0198(3) 0.0313(4) 0.0239(3) 0.0120(3) 0.0083(3) 0.0098(3)
Si2 0.0298(4) 0.0377(4) 0.0321(4) 0.0193(3) 0.0132(3) 0.0112(3)
Si3 0.0198(3) 0.0269(4) 0.0253(3) 0.0051(3) 0.0080(3) 0.0066(3)
Si4 0.0378(4) 0.0295(4) 0.0270(4) 0.0080(3) 0.0107(3) 0.0065(3)
O1 0.0225(8) 0.0528(12) 0.0296(9) 0.0193(9) 0.0099(8) 0.0147(8)
O2 0.0211(8) 0.0547(12) 0.0408(10) 0.0273(10) 0.0164(8) 0.0161(8)
O3 0.0211(8) 0.0410(11) 0.0318(9) 0.0026(9) 0.0074(8) 0.0027(7)
O4 0.0232(8) 0.0408(10) 0.0342(10) 0.0052(8) 0.0119(8) 0.0138(8)
N1 0.0228(10) 0.0338(11) 0.0228(10) 0.0129(9) 0.0064(8) 0.0100(8)
N2 0.0230(9) 0.0269(11) 0.0233(10) 0.0052(9) 0.0067(8) 0.0051(8)
C1 0.0531(18) 0.0548(19) 0.0468(17) 0.0327(16) 0.0112(14) 0.0083(15)
C2 0.0471(17) 0.065(2) 0.082(2) 0.041(2) 0.0428(17) 0.0221(16)
C3 0.017(4) 0.049(6) 0.023(5) 0.009(4) -0.007(3) 0.002(4)
C4 0.018(5) 0.034(4) 0.030(4) 0.014(3) 0.001(3) 0.005(3)
C5 0.031(4) 0.036(6) 0.025(6) 0.005(5) 0.007(3) 0.006(3)
C6 0.040(4) 0.042(4) 0.040(4) 0.001(3) 0.015(3) 0.003(3)
C7 0.074(6) 0.029(3) 0.062(5) 0.014(3) 0.022(4) 0.003(3)
C8 0.062(5) 0.031(3) 0.048(4) 0.019(3) 0.013(3) 0.006(3)
C3A 0.030(4) 0.021(4) 0.052(6) 0.022(4) 0.020(4) 0.011(3)
C4A 0.017(4) 0.037(4) 0.043(4) 0.015(3) 0.009(3) 0.006(2)
C5A 0.028(4) 0.067(8) 0.043(7) 0.023(6) 0.004(3) 0.015(4)
C6A 0.047(5) 0.053(4) 0.041(4) 0.005(3) 0.001(3) 0.003(4)
C7A 0.062(5) 0.039(3) 0.061(4) 0.015(3) 0.000(3) -0.014(3)
C8A 0.049(4) 0.049(4) 0.045(3) 0.024(3) 0.007(3) 0.001(3)
C11 0.0262(12) 0.0307(13) 0.0250(12) 0.0148(11) 0.0050(10) 0.0087(10)
C12 0.0398(14) 0.0367(15) 0.0261(13) 0.0137(12) 0.0082(11) 0.0131(12)
C15 0.0282(12) 0.0383(15) 0.0441(16) 0.0266(13) 0.0121(12) 0.0136(11)
C13 0.0465(16) 0.0378(15) 0.0233(13) 0.0120(12) -0.0013(12) 0.0034(13)
C14 0.0308(13) 0.0409(16) 0.0401(15) 0.0274(14) 0.0026(12) 0.0051(12)
C16 0.0292(12) 0.0296(13) 0.0305(13) 0.0155(11) 0.0086(11) 0.0094(10)
C17 0.0619(19) 0.065(2) 0.0264(14) 0.0103(14) 0.0142(14) 0.0294(17)
C18 0.0336(15) 0.064(2) 0.056(2) 0.0318(18) -0.0043(14) -0.0003(14)
C19 0.0348(14) 0.0347(15) 0.0415(15) 0.0098(13) 0.0135(12) 0.0152(12)
C31 0.0585(18) 0.0495(19) 0.0563(19) 0.0208(16) 0.0322(16) 0.0076(15)
C32 0.0594(18) 0.0437(17) 0.0309(15) 0.0134(13) 0.0071(14) 0.0107(14)
C33 0.0517(16) 0.0278(14) 0.0328(14) 0.0123(12) 0.0153(13) 0.0106(12)
C34 0.084(2) 0.0384(18) 0.051(2) 0.0109(16) -0.0004(18) 0.0231(17)
C35 0.102(3) 0.049(2) 0.069(2) 0.022(2) 0.008(2) 0.041(2)
C36 0.106(3) 0.0323(17) 0.050(2) 0.0135(15) 0.029(2) 0.0285(18)
C37 0.082(2) 0.0385(18) 0.0415(18) 0.0035(15) 0.0125(17) 0.0126(17)
C38 0.0553(18) 0.0383(17) 0.0452(17) 0.0077(14) 0.0096(15) 0.0145(14)
C41 0.0293(12) 0.0223(12) 0.0242(12) 0.0046(10) 0.0071(10) 0.0053(10)
C42 0.0345(13) 0.0266(13) 0.0343(14) 0.0072(11) 0.0154(11) 0.0064(11)
C43 0.0594(18) 0.0363(16) 0.0403(16) 0.0112(13) 0.0291(14) 0.0187(14)
C44 0.069(2) 0.0399(16) 0.0253(14) 0.0079(13) 0.0114(14) 0.0166(15)
C45 0.0522(17) 0.0466(18) 0.0290(15) 0.0073(13) -0.0032(13) 0.0151(14)
C46 0.0339(13) 0.0363(15) 0.0308(14) 0.0087(12) 0.0043(11) 0.0102(11)
C47 0.0288(14) 0.060(2) 0.0497(18) 0.0019(16) 0.0160(13) 0.0111(13)
C48 0.116(3) 0.079(3) 0.0335(18) 0.0137(18) 0.022(2) 0.041(2)
C49 0.0326(15) 0.076(2) 0.0508(19) 0.0168(18) 0.0063(14) 0.0249(15)

loop_
_atom_type_symbol
_atom_type_description
_atom_type_scat_dispersion_real
_atom_type_scat_dispersion_imag
_atom_type_scat_source
C C 0.0033 0.0016 'International Tables Vol C Tables 4.2.6.8 and 6.1.1.4'
H H 0.0000 0.0000 'International Tables Vol C Tables 4.2.6.8 and 6.1.1.4'
N N 0.0061 0.0033 'International Tables Vol C Tables 4.2.6.8 and 6.1.1.4'
O O 0.0106 0.0060 'International Tables Vol C Tables 4.2.6.8 and 6.1.1.4'
Si Si 0.0817 0.0704 'International Tables Vol C Tables 4.2.6.8 and 6.1.1.4'

loop_
_geom_angle_atom_site_label_1
_geom_angle_atom_site_label_2
_geom_angle_atom_site_label_3
_geom_angle
O1 Si1 O2 106.06(9)
O1 Si1 N1 110.17(9)
O2 Si1 N1 112.44(9)
O1 Si1 H1 108.1(9)
O2 Si1 H1 108.6(9)
N1 Si1 H1 111.2(9)
N1 Si2 C2 110.72(12)
N1 Si2 C3A 112.64(17)
C2 Si2 C3A 104.7(2)
N1 Si2 C1 107.69(11)
C2 Si2 C1 109.78(14)
C3A Si2 C1 111.28(19)
N1 Si2 C3 111.50(19)
C2 Si2 C3 110.9(2)
C3A Si2 C3 6.7(3)
C1 Si2 C3 106.0(2)
O3 Si3 O4 102.76(9)
O3 Si3 N2 114.24(9)
O4 Si3 N2 110.52(9)
O3 Si3 H3 111.7(8)
O4 Si3 H3 109.9(9)
N2 Si3 H3 107.6(9)
N2 Si4 C31 111.07(12)
N2 Si4 C32 108.78(11)
C31 Si4 C32 108.96(14)
N2 Si4 C33 109.01(10)
C31 Si4 C33 108.61(13)
C32 Si4 C33 110.42(13)
Si1 O1 H1A 124(2)
Si1 O2 H2 120(2)
Si3 O3 H3A 122.5(19)
Si3 O4 H4 117(2)
C11 N1 Si1 110.35(14)
C11 N1 Si2 119.90(14)
Si1 N1 Si2 129.73(11)
C41 N2 Si3 116.45(15)
C41 N2 Si4 121.30(15)
Si3 N2 Si4 122.24(11)
Si2 C1 H1B 109.5
Si2 C1 H1C 109.5
H1B C1 H1C 109.5
Si2 C1 H1D 109.5
H1B C1 H1D 109.5
H1C C1 H1D 109.5
Si2 C2 H2B 109.5
Si2 C2 H2C 109.5
H2B C2 H2C 109.5
Si2 C2 H2D 109.5
H2B C2 H2D 109.5
H2C C2 H2D 109.5
C4 C3 C8 120.0
C4 C3 Si2 118.9(3)
C8 C3 Si2 121.1(3)
C3 C4 C5 120.0
C3 C4 H4A 120.0
C5 C4 H4A 120.0
C6 C5 C4 120.0
C6 C5 H5A 120.0
C4 C5 H5A 120.0
C5 C6 C7 120.0
C5 C6 H6A 120.0
C7 C6 H6A 120.0
C8 C7 C6 120.0
C8 C7 H7A 120.0
C6 C7 H7A 120.0
C7 C8 C3 120.0
C7 C8 H8A 120.0
C3 C8 H8A 120.0
C4A C3A C8A 120.0
C4A C3A Si2 123.1(3)
C8A C3A Si2 116.9(3)
C3A C4A C5A 120.0
C3A C4A H4AA 120.0
C5A C4A H4AA 120.0
C4A C5A C6A 120.0
C4A C5A H5AA 120.0
C6A C5A H5AA 120.0
C7A C6A C5A 120.0
C7A C6A H6AA 120.0
C5A C6A H6AA 120.0
C6A C7A C8A 120.0
C6A C7A H7AA 120.0
C8A C7A H7AA 120.0
C7A C8A C3A 120.0
C7A C8A H8AA 120.0
C3A C8A H8AA 120.0
C12 C11 C16 120.4(2)
C12 C11 N1 119.8(2)
C16 C11 N1 119.8(2)
C11 C12 C13 118.8(2)
C11 C12 C17 122.1(2)
C13 C12 C17 119.1(2)
C14 C15 C16 122.8(2)
C14 C15 H15A 118.6
C16 C15 H15A 118.6
C14 C13 C12 122.0(2)
C14 C13 H13A 119.0
C12 C13 H13A 119.0
C13 C14 C15 117.7(2)
C13 C14 C18 120.7(3)
C15 C14 C18 121.6(3)
C15 C16 C11 118.1(2)
C15 C16 C19 119.8(2)
C11 C16 C19 122.1(2)
C12 C17 H17A 109.5
C12 C17 H17B 109.5
H17A C17 H17B 109.5
C12 C17 H17C 109.5
H17A C17 H17C 109.5
H17B C17 H17C 109.5
C14 C18 H18A 109.5
C14 C18 H18B 109.5
H18A C18 H18B 109.5
C14 C18 H18C 109.5
H18A C18 H18C 109.5
H18B C18 H18C 109.5
C16 C19 H19A 109.5
C16 C19 H19B 109.5
H19A C19 H19B 109.5
C16 C19 H19C 109.5
H19A C19 H19C 109.5
H19B C19 H19C 109.5
Si4 C31 H31A 109.5
Si4 C31 H31B 109.5
H31A C31 H31B 109.5
Si4 C31 H31C 109.5
H31A C31 H31C 109.5
H31B C31 H31C 109.5
Si4 C32 H32A 109.5
Si4 C32 H32B 109.5
H32A C32 H32B 109.5
Si4 C32 H32C 109.5
H32A C32 H32C 109.5
H32B C32 H32C 109.5
C34 C33 C38 116.4(3)
C34 C33 Si4 121.8(2)
C38 C33 Si4 121.8(2)
C33 C34 C35 122.0(3)
C33 C34 H34A 119.0
C35 C34 H34A 119.0
C36 C35 C34 120.3(3)
C36 C35 H35A 119.8
C34 C35 H35A 119.8
C35 C36 C37 119.1(3)
C35 C36 H36A 120.4
C37 C36 H36A 120.4
C36 C37 C38 120.2(3)
C36 C37 H37A 119.9
C38 C37 H37A 119.9
C37 C38 C33 122.0(3)
C37 C38 H38A 119.0
C33 C38 H38A 119.0
C42 C41 C46 119.4(2)
C42 C41 N2 120.1(2)
C46 C41 N2 120.5(2)
C43 C42 C41 119.0(2)
C43 C42 C47 119.9(2)
C41 C42 C47 121.1(2)
C44 C43 C42 122.3(3)
C44 C43 H43A 118.8
C42 C43 H43A 118.8
C45 C44 C43 117.5(2)
C45 C44 C48 121.5(3)
C43 C44 C48 121.0(3)
C44 C45 C46 122.5(3)
C44 C45 H45A 118.7
C46 C45 H45A 118.7
C45 C46 C41 119.2(2)
C45 C46 C49 119.6(2)
C41 C46 C49 121.2(2)
C42 C47 H47A 109.5
C42 C47 H47B 109.5
H47A C47 H47B 109.5
C42 C47 H47C 109.5
H47A C47 H47C 109.5
H47B C47 H47C 109.5
C44 C48 H48A 109.5
C44 C48 H48B 109.5
H48A C48 H48B 109.5
C44 C48 H48C 109.5
H48A C48 H48C 109.5
H48B C48 H48C 109.5
C46 C49 H49A 109.5
C46 C49 H49B 109.5
H49A C49 H49B 109.5
C46 C49 H49C 109.5
H49A C49 H49C 109.5
H49B C49 H49C 109.5

loop_
_geom_bond_atom_site_label_1
_geom_bond_atom_site_label_2
_geom_bond_distance
Si1 O1 1.6248(17)
Si1 O2 1.6351(17)
Si1 N1 1.7116(19)
Si1 H1 1.40(2)
Si2 N1 1.751(2)
Si2 C2 1.857(3)
Si2 C3A 1.858(5)
Si2 C1 1.862(3)
Si2 C3 1.962(4)
Si3 O3 1.6338(17)
Si3 O4 1.6404(17)
Si3 N2 1.710(2)
Si3 H3 1.38(2)
Si4 N2 1.754(2)
Si4 C31 1.860(3)
Si4 C32 1.862(3)
Si4 C33 1.875(3)
O1 H1A 0.81(3)
O2 H2 0.79(2)
O3 H3A 0.87(3)
O4 H4 0.79(2)
N1 C11 1.467(3)
N2 C41 1.454(3)
C1 H1B 0.9800
C1 H1C 0.9800
C1 H1D 0.9800
C2 H2B 0.9800
C2 H2C 0.9800
C2 H2D 0.9800
C3 C4 1.3900
C3 C8 1.3900
C4 C5 1.3900
C4 H4A 0.9500
C5 C6 1.3900
C5 H5A 0.9500
C6 C7 1.3900
C6 H6A 0.9500
C7 C8 1.3900
C7 H7A 0.9500
C8 H8A 0.9500
C3A C4A 1.3900
C3A C8A 1.3900
C4A C5A 1.3900
C4A H4AA 0.9500
C5A C6A 1.3900
C5A H5AA 0.9500
C6A C7A 1.3900
C6A H6AA 0.9500
C7A C8A 1.3900
C7A H7AA 0.9500
C8A H8AA 0.9500
C11 C12 1.391(3)
C11 C16 1.405(3)
C12 C13 1.401(3)
C12 C17 1.514(4)
C15 C14 1.382(4)
C15 C16 1.394(3)
C15 H15A 0.9500
C13 C14 1.381(4)
C13 H13A 0.9500
C14 C18 1.513(3)
C16 C19 1.501(3)
C17 H17A 0.9800
C17 H17B 0.9800
C17 H17C 0.9800
C18 H18A 0.9800
C18 H18B 0.9800
C18 H18C 0.9800
C19 H19A 0.9800
C19 H19B 0.9800
C19 H19C 0.9800
C31 H31A 0.9800
C31 H31B 0.9800
C31 H31C 0.9800
C32 H32A 0.9800
C32 H32B 0.9800
C32 H32C 0.9800
C33 C34 1.381(4)
C33 C38 1.387(4)
C34 C35 1.385(4)
C34 H34A 0.9500
C35 C36 1.366(5)
C35 H35A 0.9500
C36 C37 1.372(4)
C36 H36A 0.9500
C37 C38 1.382(4)
C37 H37A 0.9500
C38 H38A 0.9500
C41 C42 1.397(3)
C41 C46 1.403(3)
C42 C43 1.393(4)
C42 C47 1.507(3)
C43 C44 1.382(4)
C43 H43A 0.9500
C44 C45 1.378(4)
C44 C48 1.517(4)
C45 C46 1.384(4)
C45 H45A 0.9500
C46 C49 1.510(4)
C47 H47A 0.9800
C47 H47B 0.9800
C47 H47C 0.9800
C48 H48A 0.9800
C48 H48B 0.9800
C48 H48C 0.9800
C49 H49A 0.9800
C49 H49B 0.9800
C49 H49C 0.9800
